data_4301677
loop_
_publ_author_name
'Matthew T. Whited'
'Neal P. Mankad'
'Yunho Lee'
'Paul F. Oblad'
'Jonas C. Peters'

_publ_contact_author_address
;Department of Chemistry
Massachusetts Institute of Technology
Cambridge, MA 02139
USA
;
_publ_contact_author_email jcpeters@mit.edu
_publ_contact_author_name 'Jonas C. Peters'
_publ_section_title
;
Dinitrogen Complexes Supported by Tris(phosphino)silyl Ligands
;
_journal_name_full 'Inorganic Chemistry'
_journal_page_first 2507
_journal_page_last 2517
_journal_paper_doi 10.1021/ic801855y
_journal_volume 48
_journal_year 2009
_chemical_formula_sum 'C42 H61 Cl Ir P3 Si'
_chemical_formula_weight 914.56
_chemical_name_common '[SiPiPr3]Ir(H)(Cl)'
_chemical_name_systematic
; 
 ? 
;
_space_group_IT_number 33
_symmetry_cell_setting orthorhombic
_symmetry_space_group_name_Hall 'P 2c -2n'
_symmetry_space_group_name_H-M 'P n a 21'
_atom_sites_solution_hydrogens geom
_atom_sites_solution_primary direct
_atom_sites_solution_secondary difmap
_audit_creation_method SHELXL-97
_cell_angle_alpha 90.00
_cell_angle_beta 90.00
_cell_angle_gamma 90.00
_cell_formula_units_Z 4
_cell_length_a 19.5771(15)
_cell_length_b 11.0445(9)
_cell_length_c 18.5937(14)
_cell_measurement_reflns_used 7683
_cell_measurement_temperature 100(2)
_cell_measurement_theta_max 40.78
_cell_measurement_theta_min 2.38
_cell_volume 4020.3(5)
_computing_cell_refinement 'Bruker XSCANS'
_computing_data_collection 'Bruker XSCANS'
_computing_data_reduction 'Bruker SHELXTL'
_computing_molecular_graphics 'Bruker SHELXTL'
_computing_publication_material 'Bruker SHELXTL'
_computing_structure_refinement 'SHELXL-97 (Sheldrick, 1997)'
_computing_structure_solution 'SHELXS-97 (Sheldrick, 1990)'
_diffrn_ambient_temperature 100(2)
_diffrn_measured_fraction_theta_full 0.994
_diffrn_measured_fraction_theta_max 0.966
_diffrn_measurement_device_type 'Bruker P4'
_diffrn_measurement_method '\w scans'
_diffrn_radiation_monochromator graphite
_diffrn_radiation_source 'fine-focus sealed tube'
_diffrn_radiation_type MoK\a
_diffrn_radiation_wavelength 0.71073
_diffrn_reflns_av_R_equivalents 0.0613
_diffrn_reflns_av_sigmaI/netI 0.0751
_diffrn_reflns_limit_h_max 34
_diffrn_reflns_limit_h_min -35
_diffrn_reflns_limit_k_max 20
_diffrn_reflns_limit_k_min -16
_diffrn_reflns_limit_l_max 33
_diffrn_reflns_limit_l_min -32
_diffrn_reflns_number 66628
_diffrn_reflns_theta_full 36.30
_diffrn_reflns_theta_max 40.93
_diffrn_reflns_theta_min 2.12
_exptl_absorpt_coefficient_mu 3.566
_exptl_absorpt_correction_T_max 0.396
_exptl_absorpt_correction_T_min 0.312
_exptl_absorpt_correction_type multi-scan
_exptl_absorpt_process_details 'Bruker SADABS'
_exptl_crystal_colour colorless
_exptl_crystal_density_diffrn 1.511
_exptl_crystal_density_method 'not measured'
_exptl_crystal_description prism
_exptl_crystal_F_000 1860
_exptl_crystal_size_max 0.37
_exptl_crystal_size_mid 0.30
_exptl_crystal_size_min 0.26
_refine_diff_density_max 7.341
_refine_diff_density_min -2.727
_refine_diff_density_rms 0.206
_refine_ls_abs_structure_details 'Flack H D (1983), Acta Cryst. A39, 876-881'
_refine_ls_abs_structure_Flack 0.005(3)
_refine_ls_extinction_method none
_refine_ls_goodness_of_fit_ref 1.077
_refine_ls_hydrogen_treatment constr
_refine_ls_matrix_type full
_refine_ls_number_parameters 445
_refine_ls_number_reflns 23675
_refine_ls_number_restraints 1
_refine_ls_restrained_S_all 1.077
_refine_ls_R_factor_all 0.0538
_refine_ls_R_factor_gt 0.0394
_refine_ls_shift/su_max 0.003
_refine_ls_shift/su_mean 0.000
_refine_ls_structure_factor_coef Fsqd
_refine_ls_weighting_details 'calc w=1/[\s^2^(Fo^2^)+(0.0000P)^2^+0.0000P] where P=(Fo^2^+2Fc^2^)/3'
_refine_ls_weighting_scheme calc
_refine_ls_wR_factor_gt 0.0802
_refine_ls_wR_factor_ref 0.0857
_reflns_number_gt 19238
_reflns_number_total 23675
_reflns_threshold_expression >2sigma(I)
_cod_data_source_file ic801855y_si_001_04.cif
_cod_data_source_block mtw55
_cod_depositor_comments
;
The following automatic conversions were performed:
'_symmetry_cell_setting' value 'Orthorhombic' changed to 'orthorhombic'
according to '/home/saulius/struct/CIF-dictionaries/cif_core.dic'
dictionary named 'cif_core.dic' version 2.4.1 from 2010-06-29.

Automatic conversion script
Id: cif_fix_enum 1527 2010-12-29 10:47:43Z saulius 
;
_cod_database_code 4301677

loop_
_symmetry_equiv_pos_as_xyz
'x, y, z'
'-x, -y, z+1/2'
'x+1/2, -y+1/2, z'
'-x+1/2, y+1/2, z+1/2'

loop_
_atom_site_label
_atom_site_type_symbol
_atom_site_fract_x
_atom_site_fract_y
_atom_site_fract_z
_atom_site_U_iso_or_equiv
_atom_site_adp_type
_atom_site_occupancy
_atom_site_symmetry_multiplicity
_atom_site_calc_flag
_atom_site_refinement_flags
_atom_site_disorder_assembly
_atom_site_disorder_group
Ir1 Ir 0.756532(4) 0.530323(7) 0.958621(8) 0.00750(2) Uani 1 1 d . . .
Si1 Si 0.86451(4) 0.58174(7) 0.92516(4) 0.01004(13) Uani 1 1 d . . .
P1 P 0.81348(4) 0.45063(7) 1.06002(4) 0.01032(12) Uani 1 1 d . . .
P2 P 0.74481(4) 0.74304(7) 0.97698(4) 0.00946(12) Uani 1 1 d . . .
P3 P 0.73504(4) 0.50484(7) 0.83717(4) 0.00979(11) Uani 1 1 d . . .
Cl1 Cl 0.63720(3) 0.46881(6) 0.99836(4) 0.01366(11) Uani 1 1 d . . .
C1 C 0.92548(13) 0.4691(2) 0.9676(2) 0.0130(6) Uani 1 1 d . . .
C2 C 0.99224(15) 0.4417(3) 0.94491(17) 0.0174(6) Uani 1 1 d . . .
H2 H 1.0121 0.4874 0.9070 0.021 Uiso 1 1 calc R . .
C3 C 1.02984(15) 0.3494(3) 0.97665(18) 0.0196(6) Uani 1 1 d . . .
H3 H 1.0748 0.3324 0.9603 0.024 Uiso 1 1 calc R . .
C4 C 1.00178(16) 0.2820(3) 1.03228(19) 0.0184(6) Uani 1 1 d . . .
H4 H 1.0270 0.2176 1.0532 0.022 Uiso 1 1 calc R . .
C5 C 0.93634(16) 0.3092(3) 1.05734(18) 0.0158(5) Uani 1 1 d . . .
H5 H 0.9175 0.2638 1.0959 0.019 Uiso 1 1 calc R . .
C6 C 0.89819(14) 0.4028(3) 1.02622(16) 0.0124(4) Uani 1 1 d . . .
C7 C 0.88503(11) 0.7390(2) 0.9605(2) 0.0106(3) Uani 1 1 d . . .
C8 C 0.95083(12) 0.7885(2) 0.9630(2) 0.0142(4) Uani 1 1 d . . .
H8 H 0.9877 0.7463 0.9411 0.017 Uiso 1 1 calc R . .
C9 C 0.96316(15) 0.8996(3) 0.99734(19) 0.0180(6) Uani 1 1 d . . .
H9 H 1.0080 0.9323 0.9985 0.022 Uiso 1 1 calc R . .
C10 C 0.90956(17) 0.9614(3) 1.0297(2) 0.0187(6) Uani 1 1 d . . .
H10 H 0.9179 1.0355 1.0541 0.022 Uiso 1 1 calc R . .
C11 C 0.84358(15) 0.9146(3) 1.02626(17) 0.0149(5) Uani 1 1 d . . .
H11 H 0.8068 0.9576 1.0477 0.018 Uiso 1 1 calc R . .
C12 C 0.83109(14) 0.8043(3) 0.99127(15) 0.0111(4) Uani 1 1 d . . .
C13 C 0.87254(14) 0.5757(3) 0.82395(17) 0.0130(5) Uani 1 1 d . . .
C14 C 0.93130(16) 0.6039(3) 0.78506(18) 0.0186(6) Uani 1 1 d . . .
H14 H 0.9705 0.6319 0.8101 0.022 Uiso 1 1 calc R . .
C15 C 0.93406(16) 0.5921(3) 0.71064(18) 0.0194(6) Uani 1 1 d . . .
H15 H 0.9744 0.6134 0.6852 0.023 Uiso 1 1 calc R . .
C16 C 0.87717(17) 0.5486(3) 0.67374(18) 0.0186(6) Uani 1 1 d . . .
H16 H 0.8790 0.5380 0.6231 0.022 Uiso 1 1 calc R . .
C17 C 0.81768(15) 0.5207(3) 0.71130(16) 0.0144(5) Uani 1 1 d . . .
H17 H 0.7790 0.4907 0.6861 0.017 Uiso 1 1 calc R . .
C18 C 0.81446(16) 0.5367(3) 0.78572(16) 0.0115(5) Uani 1 1 d . . .
C19 C 0.77399(17) 0.3105(3) 1.09720(17) 0.0143(5) Uani 1 1 d . . .
H19 H 0.8088 0.2718 1.1292 0.017 Uiso 1 1 calc R . .
C20 C 0.71218(16) 0.3420(3) 1.14450(19) 0.0171(5) Uani 1 1 d . . .
H20A H 0.6735 0.3647 1.1138 0.026 Uiso 1 1 calc R . .
H20B H 0.7239 0.4099 1.1761 0.026 Uiso 1 1 calc R . .
H20C H 0.6997 0.2715 1.1737 0.026 Uiso 1 1 calc R . .
C21 C 0.75458(16) 0.2172(3) 1.04075(18) 0.0166(5) Uani 1 1 d . . .
H21A H 0.7385 0.1434 1.0645 0.025 Uiso 1 1 calc R . .
H21B H 0.7946 0.1983 1.0111 0.025 Uiso 1 1 calc R . .
H21C H 0.7182 0.2499 1.0102 0.025 Uiso 1 1 calc R . .
C22 C 0.83907(16) 0.5284(3) 1.14637(17) 0.0133(5) Uani 1 1 d . . .
H22 H 0.7968 0.5662 1.1665 0.016 Uiso 1 1 calc R . .
C23 C 0.89000(18) 0.6315(3) 1.13331(19) 0.0195(6) Uani 1 1 d . . .
H23A H 0.8959 0.6781 1.1777 0.029 Uiso 1 1 calc R . .
H23B H 0.8726 0.6848 1.0954 0.029 Uiso 1 1 calc R . .
H23C H 0.9341 0.5976 1.1185 0.029 Uiso 1 1 calc R . .
C24 C 0.86774(16) 0.4447(3) 1.20490(17) 0.0175(6) Uani 1 1 d . . .
H24A H 0.9106 0.4087 1.1882 0.026 Uiso 1 1 calc R . .
H24B H 0.8347 0.3804 1.2152 0.026 Uiso 1 1 calc R . .
H24C H 0.8762 0.4917 1.2487 0.026 Uiso 1 1 calc R . .
C25 C 0.69088(14) 0.7997(3) 1.05156(16) 0.0126(5) Uani 1 1 d . . .
H25 H 0.7007 0.8878 1.0583 0.015 Uiso 1 1 calc R . .
C26 C 0.61458(15) 0.7856(3) 1.03222(19) 0.0173(5) Uani 1 1 d . . .
H26A H 0.6039 0.6997 1.0256 0.026 Uiso 1 1 calc R . .
H26B H 0.6050 0.8297 0.9876 0.026 Uiso 1 1 calc R . .
H26C H 0.5865 0.8187 1.0712 0.026 Uiso 1 1 calc R . .
C27 C 0.70584(16) 0.7351(3) 1.12181(18) 0.0168(5) Uani 1 1 d . . .
H27A H 0.6748 0.7650 1.1592 0.025 Uiso 1 1 calc R . .
H27B H 0.7532 0.7509 1.1361 0.025 Uiso 1 1 calc R . .
H27C H 0.6992 0.6478 1.1155 0.025 Uiso 1 1 calc R . .
C28 C 0.71753(15) 0.8454(3) 0.90154(16) 0.0128(5) Uani 1 1 d . . .
H28 H 0.6753 0.8101 0.8798 0.015 Uiso 1 1 calc R . .
C29 C 0.77266(16) 0.8497(3) 0.84226(17) 0.0168(5) Uani 1 1 d . . .
H29A H 0.7543 0.8908 0.7997 0.025 Uiso 1 1 calc R . .
H29B H 0.7861 0.7670 0.8294 0.025 Uiso 1 1 calc R . .
H29C H 0.8126 0.8940 0.8600 0.025 Uiso 1 1 calc R . .
C30 C 0.70143(18) 0.9759(3) 0.9228(2) 0.0187(6) Uani 1 1 d . . .
H30A H 0.7424 1.0139 0.9428 0.028 Uiso 1 1 calc R . .
H30B H 0.6650 0.9765 0.9589 0.028 Uiso 1 1 calc R . .
H30C H 0.6865 1.0211 0.8802 0.028 Uiso 1 1 calc R . .
C31 C 0.66637(14) 0.5966(3) 0.79123(16) 0.0138(5) Uani 1 1 d . . .
H31 H 0.6861 0.6792 0.7839 0.017 Uiso 1 1 calc R . .
C32 C 0.60388(15) 0.6136(3) 0.83939(18) 0.0164(5) Uani 1 1 d . . .
H32A H 0.5767 0.6820 0.8218 0.025 Uiso 1 1 calc R . .
H32B H 0.6188 0.6298 0.8888 0.025 Uiso 1 1 calc R . .
H32C H 0.5760 0.5399 0.8385 0.025 Uiso 1 1 calc R . .
C33 C 0.64228(17) 0.5540(3) 0.71698(18) 0.0198(6) Uani 1 1 d . . .
H33A H 0.6236 0.4720 0.7208 0.030 Uiso 1 1 calc R . .
H33B H 0.6810 0.5539 0.6836 0.030 Uiso 1 1 calc R . .
H33C H 0.6068 0.6090 0.6991 0.030 Uiso 1 1 calc R . .
C34 C 0.71806(15) 0.3473(3) 0.80696(17) 0.0136(5) Uani 1 1 d . . .
H34 H 0.7114 0.3507 0.7537 0.016 Uiso 1 1 calc R . .
C35 C 0.65210(16) 0.2953(3) 0.83889(19) 0.0187(6) Uani 1 1 d . . .
H35A H 0.6451 0.2129 0.8208 0.028 Uiso 1 1 calc R . .
H35B H 0.6134 0.3463 0.8249 0.028 Uiso 1 1 calc R . .
H35C H 0.6557 0.2935 0.8914 0.028 Uiso 1 1 calc R . .
C36 C 0.77823(17) 0.2613(3) 0.82077(19) 0.0178(6) Uani 1 1 d . . .
H36A H 0.7829 0.2475 0.8726 0.027 Uiso 1 1 calc R . .
H36B H 0.8203 0.2976 0.8021 0.027 Uiso 1 1 calc R . .
H36C H 0.7698 0.1840 0.7965 0.027 Uiso 1 1 calc R . .
C37 C 0.5458(2) 0.6581(5) 0.3235(3) 0.0414(11) Uani 1 1 d . . .
H37 H 0.5440 0.6977 0.3688 0.050 Uiso 1 1 calc R . .
C38 C 0.5265(2) 0.7181(5) 0.2622(4) 0.0442(13) Uani 1 1 d . . .
H38 H 0.5117 0.7999 0.2652 0.053 Uiso 1 1 calc R . .
C39 C 0.5282(2) 0.6612(5) 0.1963(3) 0.0438(13) Uani 1 1 d . . .
H39 H 0.5133 0.7029 0.1545 0.053 Uiso 1 1 calc R . .
C40 C 0.5514(2) 0.5450(5) 0.1910(3) 0.0403(12) Uani 1 1 d . . .
H40 H 0.5537 0.5065 0.1453 0.048 Uiso 1 1 calc R . .
C41 C 0.5717(2) 0.4832(4) 0.2525(3) 0.0355(10) Uani 1 1 d . . .
H41 H 0.5881 0.4025 0.2488 0.043 Uiso 1 1 calc R . .
C42 C 0.5680(2) 0.5384(5) 0.3188(3) 0.0379(11) Uani 1 1 d . . .
H42 H 0.5804 0.4952 0.3610 0.046 Uiso 1 1 calc R . .

loop_
_atom_site_aniso_label
_atom_site_aniso_U_11
_atom_site_aniso_U_22
_atom_site_aniso_U_33
_atom_site_aniso_U_23
_atom_site_aniso_U_13
_atom_site_aniso_U_12
Ir1 0.00702(3) 0.00767(3) 0.00780(3) -0.00008(5) 0.00008(7) -0.00041(2)
Si1 0.0079(3) 0.0119(3) 0.0103(3) 0.0000(3) 0.0003(2) -0.0002(2)
P1 0.0089(3) 0.0126(3) 0.0095(3) 0.0002(2) -0.0007(2) 0.0001(2)
P2 0.0092(3) 0.0082(3) 0.0110(3) -0.00055(19) 0.00034(19) 0.0002(2)
P3 0.0097(3) 0.0105(3) 0.0092(3) 0.0000(2) -0.0005(2) -0.0010(2)
Cl1 0.0082(3) 0.0163(3) 0.0165(3) 0.0018(2) 0.00141(18) -0.0014(2)
C1 0.0107(9) 0.0123(10) 0.0158(18) -0.0030(10) 0.0004(8) -0.0002(8)
C2 0.0116(11) 0.0178(12) 0.0228(19) -0.0012(10) 0.0021(8) -0.0012(9)
C3 0.0105(11) 0.0224(15) 0.0259(17) -0.0033(11) 0.0006(9) 0.0050(10)
C4 0.0133(12) 0.0188(14) 0.0230(16) -0.0007(12) -0.0037(10) 0.0051(10)
C5 0.0166(13) 0.0140(12) 0.0168(14) -0.0001(10) -0.0021(9) 0.0028(9)
C6 0.0104(11) 0.0144(12) 0.0123(12) 0.0004(9) -0.0010(8) 0.0001(9)
C7 0.0097(8) 0.0116(9) 0.0106(9) -0.0004(13) -0.0020(12) -0.0014(6)
C8 0.0099(9) 0.0151(10) 0.0177(13) 0.0010(13) -0.0011(12) -0.0025(7)
C9 0.0114(12) 0.0186(14) 0.0240(16) 0.0008(11) -0.0031(9) -0.0048(10)
C10 0.0166(13) 0.0153(14) 0.0243(16) -0.0035(11) -0.0051(10) -0.0044(10)
C11 0.0136(12) 0.0138(12) 0.0175(14) -0.0013(10) -0.0023(9) -0.0003(9)
C12 0.0087(10) 0.0114(11) 0.0131(12) -0.0029(9) -0.0020(8) -0.0018(8)
C13 0.0096(11) 0.0133(12) 0.0161(13) -0.0004(9) 0.0015(8) 0.0001(8)
C14 0.0126(13) 0.0259(16) 0.0172(14) 0.0009(11) 0.0021(9) -0.0020(11)
C15 0.0155(13) 0.0278(16) 0.0148(14) 0.0030(12) 0.0064(9) -0.0006(11)
C16 0.0189(14) 0.0230(16) 0.0139(14) 0.0007(11) 0.0055(10) 0.0008(11)
C17 0.0146(12) 0.0191(14) 0.0096(12) -0.0018(10) 0.0014(8) 0.0010(9)
C18 0.0113(12) 0.0115(12) 0.0116(12) -0.0003(9) 0.0006(8) -0.0007(9)
C19 0.0171(13) 0.0128(13) 0.0131(13) 0.0014(10) -0.0022(9) -0.0004(10)
C20 0.0158(13) 0.0164(14) 0.0192(15) 0.0009(11) 0.0030(10) -0.0010(10)
C21 0.0233(15) 0.0119(12) 0.0146(14) 0.0008(9) -0.0001(10) -0.0053(10)
C22 0.0117(12) 0.0165(13) 0.0117(12) -0.0003(10) -0.0022(8) 0.0007(10)
C23 0.0235(15) 0.0203(15) 0.0149(14) 0.0000(11) -0.0040(10) -0.0068(11)
C24 0.0163(13) 0.0238(15) 0.0123(13) 0.0022(10) -0.0034(9) 0.0018(10)
C25 0.0128(12) 0.0116(11) 0.0135(12) -0.0016(9) 0.0005(8) 0.0014(8)
C26 0.0106(12) 0.0185(14) 0.0228(16) -0.0019(11) 0.0000(9) 0.0015(9)
C27 0.0170(13) 0.0176(14) 0.0156(14) -0.0010(10) 0.0033(9) 0.0018(10)
C28 0.0132(12) 0.0123(12) 0.0128(12) 0.0011(9) -0.0023(8) -0.0006(9)
C29 0.0186(13) 0.0186(14) 0.0131(13) 0.0021(10) -0.0013(9) -0.0006(10)
C30 0.0243(15) 0.0121(13) 0.0198(15) 0.0013(11) -0.0014(11) 0.0036(10)
C31 0.0128(11) 0.0165(13) 0.0120(12) 0.0025(9) -0.0026(8) 0.0001(9)
C32 0.0117(12) 0.0202(14) 0.0174(14) -0.0002(11) -0.0015(9) 0.0007(9)
C33 0.0188(14) 0.0282(16) 0.0124(14) -0.0012(11) -0.0076(10) 0.0025(11)
C34 0.0180(13) 0.0125(12) 0.0101(12) -0.0019(9) -0.0024(9) -0.0028(9)
C35 0.0179(14) 0.0152(13) 0.0231(16) -0.0022(11) 0.0003(10) -0.0060(10)
C36 0.0190(14) 0.0146(14) 0.0199(15) -0.0023(11) 0.0003(10) 0.0016(11)
C37 0.0196(18) 0.060(3) 0.044(3) -0.013(2) 0.0018(16) 0.0075(18)
C38 0.0206(19) 0.034(2) 0.078(4) 0.007(2) 0.010(2) -0.0002(16)
C39 0.028(2) 0.062(3) 0.041(3) 0.029(2) 0.0102(17) 0.012(2)
C40 0.0231(19) 0.068(4) 0.030(2) -0.006(2) 0.0026(15) 0.0055(19)
C41 0.0237(19) 0.029(2) 0.054(3) 0.0029(18) 0.0086(17) 0.0044(15)
C42 0.0228(19) 0.060(3) 0.031(2) 0.016(2) 0.0064(14) 0.0083(18)

loop_
_atom_type_symbol
_atom_type_description
_atom_type_scat_dispersion_real
_atom_type_scat_dispersion_imag
_atom_type_scat_source
C C 0.0033 0.0016 'International Tables Vol C Tables 4.2.6.8 and 6.1.1.4'
H H 0.0000 0.0000 'International Tables Vol C Tables 4.2.6.8 and 6.1.1.4'
Si Si 0.0817 0.0704 'International Tables Vol C Tables 4.2.6.8 and 6.1.1.4'
P P 0.1023 0.0942 'International Tables Vol C Tables 4.2.6.8 and 6.1.1.4'
Cl Cl 0.1484 0.1585 'International Tables Vol C Tables 4.2.6.8 and 6.1.1.4'
Ir Ir -1.4442 7.9887 'International Tables Vol C Tables 4.2.6.8 and 6.1.1.4'

loop_
_geom_angle_atom_site_label_1
_geom_angle_atom_site_label_2
_geom_angle_atom_site_label_3
_geom_angle
_geom_angle_site_symmetry_1
_geom_angle_site_symmetry_3
_geom_angle_publ_flag
Si1 Ir1 P3 86.12(3) . . ?
Si1 Ir1 P1 82.69(3) . . ?
P3 Ir1 P1 145.07(3) . . ?
Si1 Ir1 P2 83.26(3) . . ?
P3 Ir1 P2 104.00(3) . . ?
P1 Ir1 P2 107.36(3) . . ?
Si1 Ir1 Cl1 178.48(3) . . ?
P3 Ir1 Cl1 94.82(3) . . ?
P1 Ir1 Cl1 95.87(3) . . ?
P2 Ir1 Cl1 97.65(2) . . ?
C13 Si1 C1 109.80(14) . . ?
C13 Si1 C7 111.07(16) . . ?
C1 Si1 C7 108.83(13) . . ?
C13 Si1 Ir1 109.92(9) . . ?
C1 Si1 Ir1 107.89(9) . . ?
C7 Si1 Ir1 109.26(9) . . ?
C6 P1 C19 105.11(14) . . ?
C6 P1 C22 100.42(14) . . ?
C19 P1 C22 99.94(14) . . ?
C6 P1 Ir1 104.98(10) . . ?
C19 P1 Ir1 114.21(10) . . ?
C22 P1 Ir1 129.39(10) . . ?
C12 P2 C25 106.92(13) . . ?
C12 P2 C28 98.48(13) . . ?
C25 P2 C28 101.17(13) . . ?
C12 P2 Ir1 107.15(9) . . ?
C25 P2 Ir1 119.65(10) . . ?
C28 P2 Ir1 120.87(10) . . ?
C18 P3 C34 99.85(14) . . ?
C18 P3 C31 105.14(14) . . ?
C34 P3 C31 103.80(14) . . ?
C18 P3 Ir1 109.10(10) . . ?
C34 P3 Ir1 116.19(11) . . ?
C31 P3 Ir1 120.37(10) . . ?
C2 C1 C6 118.0(3) . . ?
C2 C1 Si1 127.0(3) . . ?
C6 C1 Si1 114.9(2) . . ?
C3 C2 C1 121.5(3) . . ?
C3 C2 H2 119.2 . . ?
C1 C2 H2 119.2 . . ?
C2 C3 C4 120.0(3) . . ?
C2 C3 H3 120.0 . . ?
C4 C3 H3 120.0 . . ?
C3 C4 C5 119.8(3) . . ?
C3 C4 H4 120.1 . . ?
C5 C4 H4 120.1 . . ?
C4 C5 C6 120.7(3) . . ?
C4 C5 H5 119.6 . . ?
C6 C5 H5 119.6 . . ?
C5 C6 C1 119.9(3) . . ?
C5 C6 P1 123.3(2) . . ?
C1 C6 P1 116.8(2) . . ?
C8 C7 C12 118.6(3) . . ?
C8 C7 Si1 124.3(2) . . ?
C12 C7 Si1 116.93(17) . . ?
C7 C8 C9 121.0(3) . . ?
C7 C8 H8 119.5 . . ?
C9 C8 H8 119.5 . . ?
C10 C9 C8 119.8(3) . . ?
C10 C9 H9 120.1 . . ?
C8 C9 H9 120.1 . . ?
C9 C10 C11 119.9(3) . . ?
C9 C10 H10 120.1 . . ?
C11 C10 H10 120.1 . . ?
C10 C11 C12 120.4(3) . . ?
C10 C11 H11 119.8 . . ?
C12 C11 H11 119.8 . . ?
C11 C12 C7 120.4(2) . . ?
C11 C12 P2 123.2(2) . . ?
C7 C12 P2 116.3(2) . . ?
C14 C13 C18 118.2(3) . . ?
C14 C13 Si1 125.3(2) . . ?
C18 C13 Si1 116.5(2) . . ?
C13 C14 C15 121.8(3) . . ?
C13 C14 H14 119.1 . . ?
C15 C14 H14 119.1 . . ?
C16 C15 C14 119.4(3) . . ?
C16 C15 H15 120.3 . . ?
C14 C15 H15 120.3 . . ?
C15 C16 C17 119.8(3) . . ?
C15 C16 H16 120.1 . . ?
C17 C16 H16 120.1 . . ?
C16 C17 C18 120.5(3) . . ?
C16 C17 H17 119.8 . . ?
C18 C17 H17 119.8 . . ?
C17 C18 C13 120.2(3) . . ?
C17 C18 P3 121.6(2) . . ?
C13 C18 P3 118.2(2) . . ?
C21 C19 C20 110.6(3) . . ?
C21 C19 P1 114.2(2) . . ?
C20 C19 P1 110.5(2) . . ?
C21 C19 H19 107.0 . . ?
C20 C19 H19 107.0 . . ?
P1 C19 H19 107.0 . . ?
C19 C20 H20A 109.5 . . ?
C19 C20 H20B 109.5 . . ?
H20A C20 H20B 109.5 . . ?
C19 C20 H20C 109.5 . . ?
H20A C20 H20C 109.5 . . ?
H20B C20 H20C 109.5 . . ?
C19 C21 H21A 109.5 . . ?
C19 C21 H21B 109.5 . . ?
H21A C21 H21B 109.5 . . ?
C19 C21 H21C 109.5 . . ?
H21A C21 H21C 109.5 . . ?
H21B C21 H21C 109.5 . . ?
C23 C22 C24 108.8(3) . . ?
C23 C22 P1 112.1(2) . . ?
C24 C22 P1 115.2(2) . . ?
C23 C22 H22 106.8 . . ?
C24 C22 H22 106.8 . . ?
P1 C22 H22 106.8 . . ?
C22 C23 H23A 109.5 . . ?
C22 C23 H23B 109.5 . . ?
H23A C23 H23B 109.5 . . ?
C22 C23 H23C 109.5 . . ?
H23A C23 H23C 109.5 . . ?
H23B C23 H23C 109.5 . . ?
C22 C24 H24A 109.5 . . ?
C22 C24 H24B 109.5 . . ?
H24A C24 H24B 109.5 . . ?
C22 C24 H24C 109.5 . . ?
H24A C24 H24C 109.5 . . ?
H24B C24 H24C 109.5 . . ?
C27 C25 C26 109.9(3) . . ?
C27 C25 P2 112.1(2) . . ?
C26 C25 P2 110.1(2) . . ?
C27 C25 H25 108.2 . . ?
C26 C25 H25 108.2 . . ?
P2 C25 H25 108.2 . . ?
C25 C26 H26A 109.5 . . ?
C25 C26 H26B 109.5 . . ?
H26A C26 H26B 109.5 . . ?
C25 C26 H26C 109.5 . . ?
H26A C26 H26C 109.5 . . ?
H26B C26 H26C 109.5 . . ?
C25 C27 H27A 109.5 . . ?
C25 C27 H27B 109.5 . . ?
H27A C27 H27B 109.5 . . ?
C25 C27 H27C 109.5 . . ?
H27A C27 H27C 109.5 . . ?
H27B C27 H27C 109.5 . . ?
C30 C28 C29 107.5(3) . . ?
C30 C28 P2 115.7(2) . . ?
C29 C28 P2 110.7(2) . . ?
C30 C28 H28 107.6 . . ?
C29 C28 H28 107.6 . . ?
P2 C28 H28 107.6 . . ?
C28 C29 H29A 109.5 . . ?
C28 C29 H29B 109.5 . . ?
H29A C29 H29B 109.5 . . ?
C28 C29 H29C 109.5 . . ?
H29A C29 H29C 109.5 . . ?
H29B C29 H29C 109.5 . . ?
C28 C30 H30A 109.5 . . ?
C28 C30 H30B 109.5 . . ?
H30A C30 H30B 109.5 . . ?
C28 C30 H30C 109.5 . . ?
H30A C30 H30C 109.5 . . ?
H30B C30 H30C 109.5 . . ?
C32 C31 C33 108.6(2) . . ?
C32 C31 P3 111.8(2) . . ?
C33 C31 P3 117.5(2) . . ?
C32 C31 H31 106.1 . . ?
C33 C31 H31 106.1 . . ?
P3 C31 H31 106.1 . . ?
C31 C32 H32A 109.5 . . ?
C31 C32 H32B 109.5 . . ?
H32A C32 H32B 109.5 . . ?
C31 C32 H32C 109.5 . . ?
H32A C32 H32C 109.5 . . ?
H32B C32 H32C 109.5 . . ?
C31 C33 H33A 109.5 . . ?
C31 C33 H33B 109.5 . . ?
H33A C33 H33B 109.5 . . ?
C31 C33 H33C 109.5 . . ?
H33A C33 H33C 109.5 . . ?
H33B C33 H33C 109.5 . . ?
C35 C34 C36 110.5(3) . . ?
C35 C34 P3 112.6(2) . . ?
C36 C34 P3 113.0(2) . . ?
C35 C34 H34 106.8 . . ?
C36 C34 H34 106.8 . . ?
P3 C34 H34 106.8 . . ?
C34 C35 H35A 109.5 . . ?
C34 C35 H35B 109.5 . . ?
H35A C35 H35B 109.5 . . ?
C34 C35 H35C 109.5 . . ?
H35A C35 H35C 109.5 . . ?
H35B C35 H35C 109.5 . . ?
C34 C36 H36A 109.5 . . ?
C34 C36 H36B 109.5 . . ?
H36A C36 H36B 109.5 . . ?
C34 C36 H36C 109.5 . . ?
H36A C36 H36C 109.5 . . ?
H36B C36 H36C 109.5 . . ?
C38 C37 C42 119.5(5) . . ?
C38 C37 H37 120.3 . . ?
C42 C37 H37 120.3 . . ?
C39 C38 C37 120.7(5) . . ?
C39 C38 H38 119.6 . . ?
C37 C38 H38 119.6 . . ?
C40 C39 C38 120.2(5) . . ?
C40 C39 H39 119.9 . . ?
C38 C39 H39 119.9 . . ?
C39 C40 C41 119.8(5) . . ?
C39 C40 H40 120.1 . . ?
C41 C40 H40 120.1 . . ?
C42 C41 C40 120.3(4) . . ?
C42 C41 H41 119.9 . . ?
C40 C41 H41 119.9 . . ?
C41 C42 C37 119.5(5) . . ?
C41 C42 H42 120.3 . . ?
C37 C42 H42 120.3 . . ?

loop_
_geom_bond_atom_site_label_1
_geom_bond_atom_site_label_2
_geom_bond_distance
_geom_bond_site_symmetry_2
_geom_bond_publ_flag
Ir1 Si1 2.2756(8) . ?
Ir1 P3 2.3143(8) . ?
Ir1 P1 2.3605(8) . ?
Ir1 P2 2.3851(8) . ?
Ir1 Cl1 2.5428(7) . ?
Si1 C13 1.890(3) . ?
Si1 C1 1.896(3) . ?
Si1 C7 1.900(3) . ?
P1 C6 1.850(3) . ?
P1 C19 1.863(3) . ?
P1 C22 1.889(3) . ?
P2 C12 1.839(3) . ?
P2 C25 1.852(3) . ?
P2 C28 1.879(3) . ?
P3 C18 1.859(3) . ?
P3 C34 1.858(3) . ?
P3 C31 1.888(3) . ?
C1 C2 1.406(4) . ?
C1 C6 1.418(4) . ?
C2 C3 1.389(5) . ?
C2 H2 0.9500 . ?
C3 C4 1.388(5) . ?
C3 H3 0.9500 . ?
C4 C5 1.396(4) . ?
C4 H4 0.9500 . ?
C5 C6 1.400(4) . ?
C5 H5 0.9500 . ?
C7 C8 1.400(3) . ?
C7 C12 1.401(4) . ?
C8 C9 1.404(5) . ?
C8 H8 0.9500 . ?
C9 C10 1.389(5) . ?
C9 H9 0.9500 . ?
C10 C11 1.393(4) . ?
C10 H10 0.9500 . ?
C11 C12 1.402(4) . ?
C11 H11 0.9500 . ?
C13 C14 1.394(4) . ?
C13 C18 1.408(4) . ?
C14 C15 1.391(5) . ?
C14 H14 0.9500 . ?
C15 C16 1.393(5) . ?
C15 H15 0.9500 . ?
C16 C17 1.392(4) . ?
C16 H16 0.9500 . ?
C17 C18 1.396(4) . ?
C17 H17 0.9500 . ?
C19 C21 1.519(5) . ?
C19 C20 1.536(5) . ?
C19 H19 1.0000 . ?
C20 H20A 0.9800 . ?
C20 H20B 0.9800 . ?
C20 H20C 0.9800 . ?
C21 H21A 0.9800 . ?
C21 H21B 0.9800 . ?
C21 H21C 0.9800 . ?
C22 C23 1.533(4) . ?
C22 C24 1.534(4) . ?
C22 H22 1.0000 . ?
C23 H23A 0.9800 . ?
C23 H23B 0.9800 . ?
C23 H23C 0.9800 . ?
C24 H24A 0.9800 . ?
C24 H24B 0.9800 . ?
C24 H24C 0.9800 . ?
C25 C27 1.517(4) . ?
C25 C26 1.544(4) . ?
C25 H25 1.0000 . ?
C26 H26A 0.9800 . ?
C26 H26B 0.9800 . ?
C26 H26C 0.9800 . ?
C27 H27A 0.9800 . ?
C27 H27B 0.9800 . ?
C27 H27C 0.9800 . ?
C28 C30 1.527(4) . ?
C28 C29 1.543(4) . ?
C28 H28 1.0000 . ?
C29 H29A 0.9800 . ?
C29 H29B 0.9800 . ?
C29 H29C 0.9800 . ?
C30 H30A 0.9800 . ?
C30 H30B 0.9800 . ?
C30 H30C 0.9800 . ?
C31 C32 1.528(4) . ?
C31 C33 1.533(4) . ?
C31 H31 1.0000 . ?
C32 H32A 0.9800 . ?
C32 H32B 0.9800 . ?
C32 H32C 0.9800 . ?
C33 H33A 0.9800 . ?
C33 H33B 0.9800 . ?
C33 H33C 0.9800 . ?
C34 C35 1.533(4) . ?
C34 C36 1.535(5) . ?
C34 H34 1.0000 . ?
C35 H35A 0.9800 . ?
C35 H35B 0.9800 . ?
C35 H35C 0.9800 . ?
C36 H36A 0.9800 . ?
C36 H36B 0.9800 . ?
C36 H36C 0.9800 . ?
C37 C38 1.372(8) . ?
C37 C42 1.394(7) . ?
C37 H37 0.9500 . ?
C38 C39 1.377(9) . ?
C38 H38 0.9500 . ?
C39 C40 1.365(8) . ?
C39 H39 0.9500 . ?
C40 C41 1.390(8) . ?
C40 H40 0.9500 . ?
C41 C42 1.378(7) . ?
C41 H41 0.9500 . ?
C42 H42 0.9500 . ?
